data_4312802
loop_
_publ_author_name
'Andrey Yu. Kovalevsky'
'Milan Gembicky'
'Irina V. Novozhilova'
'Philip Coppens'

_publ_section_title
;
 Solid-State Structure Dependence of the Molecular Distortion and
 Spectroscopic Properties of the Cu(I)
 Bis(2,9-dimethyl-1,10-phenanthroline) Ion
;
_journal_name_full 'Inorganic Chemistry'
_journal_page_first 8794
_journal_page_last 8802
_journal_paper_doi 10.1021/ic0348805
_journal_volume 42
_journal_year 2003
_chemical_formula_sum 'C44 H34 Cu N5 O5 S'
_chemical_formula_weight 808.36
_chemical_melting_point ?
_chemical_name_common '[Cu(I)(dmp)2]AQSO3xAcetonirile'
_chemical_name_systematic
;
  bis-(2,9-dimethyl-1,10-phenanthroline)copper(I)
9,10-anthraquinone-2-sulfonate acetonitrile solvate
;
_space_group_IT_number 2
_symmetry_cell_setting triclinic
_symmetry_space_group_name_Hall '-P 1'
_symmetry_space_group_name_H-M 'P -1'
_atom_sites_solution_hydrogens difmap
_atom_sites_solution_primary direct
_atom_sites_solution_secondary difmap
_audit_creation_method SHELXL-97
_cell_angle_alpha 89.329(8)
_cell_angle_beta 83.548(5)
_cell_angle_gamma 87.847(7)
_cell_formula_units_Z 2
_cell_length_a 7.8186(9)
_cell_length_b 12.116(3)
_cell_length_c 19.396(3)
_cell_measurement_reflns_used 867
_cell_measurement_temperature 90(1)
_cell_measurement_theta_max 30.14
_cell_measurement_theta_min 2.62
_cell_volume 1824.4(6)
_computing_cell_refinement 'Bruker SMART'
_computing_data_collection 'Bruker SMART'
_computing_data_reduction 'Bruker SAINT'
_computing_molecular_graphics 'Bruker SHELXTL'
_computing_publication_material 'Bruker SHELXTL'
_computing_structure_refinement 'SHELXL-97 (Sheldrick, 1997)'
_computing_structure_solution 'SHELXS-97 (Sheldrick, 1990)'
_diffrn_ambient_temperature 90(1)
_diffrn_measured_fraction_theta_full 0.986
_diffrn_measured_fraction_theta_max 0.986
_diffrn_measurement_device_type 'CCD area detector'
_diffrn_measurement_method 'phi and omega scans'
_diffrn_radiation_monochromator graphite
_diffrn_radiation_source 'rotating anode'
_diffrn_radiation_type MoK\a
_diffrn_radiation_wavelength 0.71073
_diffrn_reflns_av_R_equivalents 0.0259
_diffrn_reflns_av_sigmaI/netI 0.0245
_diffrn_reflns_limit_h_max 11
_diffrn_reflns_limit_h_min -11
_diffrn_reflns_limit_k_max 17
_diffrn_reflns_limit_k_min -17
_diffrn_reflns_limit_l_max 27
_diffrn_reflns_limit_l_min -27
_diffrn_reflns_number 32584
_diffrn_reflns_theta_full 30.12
_diffrn_reflns_theta_max 30.12
_diffrn_reflns_theta_min 1.06
_exptl_absorpt_coefficient_mu 0.713
_exptl_absorpt_correction_T_max 0.8420
_exptl_absorpt_correction_T_min 0.7886
_exptl_absorpt_correction_type 'emipirical SADABS 2.05'
_exptl_crystal_colour red
_exptl_crystal_density_diffrn 1.472
_exptl_crystal_density_meas 0
_exptl_crystal_density_method 'not measured'
_exptl_crystal_description cube
_exptl_crystal_F_000 836
_exptl_crystal_size_max 0.35
_exptl_crystal_size_mid 0.25
_exptl_crystal_size_min 0.25
_refine_diff_density_max 0.710
_refine_diff_density_min -0.382
_refine_diff_density_rms 0.117
_refine_ls_extinction_coef 0.0283(10)
_refine_ls_extinction_expression Fc^*^=kFc[1+0.001xFc^2^\l^3^/sin(2\q)]^-1/4^
_refine_ls_extinction_method SHELXL
_refine_ls_goodness_of_fit_ref 1.047
_refine_ls_hydrogen_treatment 'riding model and ideal CH3 groups'
_refine_ls_matrix_type full
_refine_ls_number_parameters 511
_refine_ls_number_reflns 10607
_refine_ls_number_restraints 0
_refine_ls_restrained_S_all 1.047
_refine_ls_R_factor_all 0.0331
_refine_ls_R_factor_gt 0.0293
_refine_ls_shift/su_max 0.004
_refine_ls_shift/su_mean <0.001
_refine_ls_structure_factor_coef Fsqd
_refine_ls_weighting_details 'calc w=1/[\s^2^(Fo^2^)+(0.0455P)^2^+0.8020P] where P=(Fo^2^+2Fc^2^)/3'
_refine_ls_weighting_scheme calc
_refine_ls_wR_factor_gt 0.0800
_refine_ls_wR_factor_ref 0.0843
_reflns_number_gt 9690
_reflns_number_total 10607
_reflns_threshold_expression >2sigma(I)
_cod_data_source_file ic0348805si20031028_114907_09.cif
_cod_data_source_block aqso3ch3cn
_cod_depositor_comments
;
The following automatic conversions were performed:
'_symmetry_cell_setting' value 'Triclinic' changed to 'triclinic'
according to '/home/adriana/struct/CIF-dictionaries/cif_core.dic'
dictionary named 'cif_core.dic' version 2.4.1 from 2010-06-29.

Automatic conversion script
Id: cif_fix_enum 1555 2011-01-17 13:19:09Z saulius 

The following automatic conversions were performed:

'_chemical_melting_point' value 'not measured' was changed to '?' -
the value is undefined or not given.

Automatic conversion script
Id: cif_fix_values 1569 2011-02-09 13:29:24Z adriana 
;
_cod_original_cell_volume 1824.4(5)
_cod_database_code 4312802

loop_
_symmetry_equiv_pos_as_xyz
'x, y, z'
'-x, -y, -z'

loop_
_atom_site_label
_atom_site_type_symbol
_atom_site_fract_x
_atom_site_fract_y
_atom_site_fract_z
_atom_site_U_iso_or_equiv
_atom_site_adp_type
_atom_site_occupancy
_atom_site_symmetry_multiplicity
_atom_site_calc_flag
_atom_site_refinement_flags
_atom_site_disorder_assembly
_atom_site_disorder_group
Cu1 Cu 0.669731(18) 0.281446(11) 0.365165(7) 0.01394(5) Uani 1 1 d . . .
S1 S 0.80736(4) 0.74100(2) 0.247808(14) 0.01414(6) Uani 1 1 d . . .
O1 O 0.71922(12) 0.44083(8) -0.03723(5) 0.02006(18) Uani 1 1 d . . .
O2 O 1.05499(12) 0.33379(8) 0.18315(5) 0.02070(18) Uani 1 1 d . . .
O3 O 0.81582(14) 0.67553(8) 0.31085(5) 0.02318(19) Uani 1 1 d . . .
O4 O 0.65292(12) 0.81209(8) 0.24880(5) 0.02190(18) Uani 1 1 d . . .
O5 O 0.96547(11) 0.79925(7) 0.22709(5) 0.01888(17) Uani 1 1 d . . .
N1 N 0.55113(12) 0.39282(8) 0.30570(5) 0.01256(17) Uani 1 1 d . . .
N2 N 0.71308(12) 0.19703(8) 0.27467(5) 0.01253(17) Uani 1 1 d . . .
N3 N 0.84172(12) 0.31003(8) 0.43235(5) 0.01276(17) Uani 1 1 d . . .
N4 N 0.54610(12) 0.20175(8) 0.45006(5) 0.01340(17) Uani 1 1 d . . .
C1 C 0.48377(14) 0.49372(9) 0.32054(6) 0.01373(19) Uani 1 1 d . . .
C2 C 0.40041(15) 0.55702(10) 0.27143(6) 0.0169(2) Uani 1 1 d . . .
H2A H 0.3560 0.6294 0.2828 0.020 Uiso 1 1 calc R . .
C3 C 0.38369(15) 0.51407(10) 0.20746(6) 0.0164(2) Uani 1 1 d . . .
H3A H 0.3242 0.5553 0.1750 0.020 Uiso 1 1 calc R . .
C4 C 0.45589(14) 0.40801(9) 0.19040(6) 0.01377(19) Uani 1 1 d . . .
C5 C 0.44907(15) 0.35791(10) 0.12418(6) 0.0160(2) Uani 1 1 d . . .
H5A H 0.3887 0.3953 0.0905 0.019 Uiso 1 1 calc R . .
C6 C 0.52761(15) 0.25772(10) 0.10884(6) 0.0157(2) Uani 1 1 d . . .
H6A H 0.5209 0.2257 0.0648 0.019 Uiso 1 1 calc R . .
C7 C 0.62052(14) 0.20001(9) 0.15882(6) 0.01356(19) Uani 1 1 d . . .
C8 C 0.71057(16) 0.09787(10) 0.14519(6) 0.0166(2) Uani 1 1 d . . .
H8A H 0.7090 0.0627 0.1018 0.020 Uiso 1 1 calc R . .
C9 C 0.80038(16) 0.04990(10) 0.19532(6) 0.0173(2) Uani 1 1 d . . .
H9A H 0.8622 -0.0184 0.1865 0.021 Uiso 1 1 calc R . .
C10 C 0.80074(15) 0.10220(9) 0.25990(6) 0.0145(2) Uani 1 1 d . . .
C11 C 0.54082(14) 0.35163(9) 0.24103(5) 0.01206(19) Uani 1 1 d . . .
C12 C 0.62579(14) 0.24606(9) 0.22474(5) 0.01203(18) Uani 1 1 d . . .
C13 C 0.49985(16) 0.53888(10) 0.39110(6) 0.0182(2) Uani 1 1 d . . .
H13A H 0.5371 0.4793 0.4213 0.027 Uiso 1 1 calc R . .
H13B H 0.3880 0.5702 0.4110 0.027 Uiso 1 1 calc R . .
H13C H 0.5849 0.5967 0.3871 0.027 Uiso 1 1 calc R . .
C14 C 0.90651(17) 0.05440(10) 0.31364(6) 0.0198(2) Uani 1 1 d . . .
H14A H 0.8494 0.0718 0.3600 0.030 Uiso 1 1 calc R . .
H14B H 1.0208 0.0860 0.3078 0.030 Uiso 1 1 calc R . .
H14C H 0.9184 -0.0259 0.3083 0.030 Uiso 1 1 calc R . .
C15 C 0.98721(15) 0.36532(10) 0.42184(6) 0.0159(2) Uani 1 1 d . . .
C16 C 1.09551(16) 0.37490(11) 0.47487(6) 0.0189(2) Uani 1 1 d . . .
H16A H 1.1986 0.4143 0.4661 0.023 Uiso 1 1 calc R . .
C17 C 1.05291(15) 0.32771(10) 0.53905(6) 0.0173(2) Uani 1 1 d . . .
H17A H 1.1264 0.3337 0.5746 0.021 Uiso 1 1 calc R . .
C18 C 0.89845(15) 0.27026(9) 0.55144(6) 0.0142(2) Uani 1 1 d . . .
C19 C 0.84039(16) 0.22144(10) 0.61742(6) 0.0170(2) Uani 1 1 d . . .
H19A H 0.9095 0.2245 0.6546 0.020 Uiso 1 1 calc R . .
C20 C 0.68681(16) 0.17085(10) 0.62697(6) 0.0178(2) Uani 1 1 d . . .
H20A H 0.6486 0.1407 0.6712 0.021 Uiso 1 1 calc R . .
C21 C 0.58169(15) 0.16235(9) 0.57137(6) 0.0153(2) Uani 1 1 d . . .
C22 C 0.42139(16) 0.11125(10) 0.57891(6) 0.0187(2) Uani 1 1 d . . .
H22A H 0.3764 0.0818 0.6225 0.022 Uiso 1 1 calc R . .
C23 C 0.33127(16) 0.10461(10) 0.52236(7) 0.0197(2) Uani 1 1 d . . .
H23A H 0.2240 0.0695 0.5267 0.024 Uiso 1 1 calc R . .
C24 C 0.39740(15) 0.14981(10) 0.45786(6) 0.0163(2) Uani 1 1 d . . .
C25 C 0.79749(14) 0.26365(9) 0.49605(5) 0.01226(19) Uani 1 1 d . . .
C26 C 0.63758(14) 0.20704(9) 0.50589(5) 0.01262(19) Uani 1 1 d . . .
C27 C 1.02873(18) 0.41702(12) 0.35177(7) 0.0236(3) Uani 1 1 d . . .
H27A H 1.0129 0.3634 0.3158 0.035 Uiso 1 1 calc R . .
H27B H 1.1485 0.4397 0.3465 0.035 Uiso 1 1 calc R . .
H27C H 0.9519 0.4818 0.3472 0.035 Uiso 1 1 calc R . .
C28 C 0.30352(17) 0.14159(11) 0.39496(7) 0.0219(2) Uani 1 1 d . . .
H28A H 0.3070 0.2123 0.3699 0.033 Uiso 1 1 calc R . .
H28B H 0.1835 0.1237 0.4093 0.033 Uiso 1 1 calc R . .
H28C H 0.3587 0.0834 0.3646 0.033 Uiso 1 1 calc R . .
C29 C 0.88942(14) 0.54363(9) 0.18217(6) 0.01394(19) Uani 1 1 d . . .
H29A H 0.9525 0.5262 0.2202 0.017 Uiso 1 1 calc R . .
C31 C 0.79600(14) 0.64344(9) 0.18052(6) 0.01340(19) Uani 1 1 d . . .
C32 C 0.69886(15) 0.66831(9) 0.12569(6) 0.0149(2) Uani 1 1 d . . .
H32A H 0.6328 0.7357 0.1255 0.018 Uiso 1 1 calc R . .
C33 C 0.69933(15) 0.59412(9) 0.07154(6) 0.0147(2) Uani 1 1 d . . .
H33A H 0.6328 0.6107 0.0344 0.018 Uiso 1 1 calc R . .
C34 C 0.79714(14) 0.49520(9) 0.07149(6) 0.01294(19) Uani 1 1 d . . .
C35 C 0.80114(14) 0.41858(9) 0.01174(6) 0.01363(19) Uani 1 1 d . . .
C36 C 0.91154(14) 0.31613(9) 0.01237(6) 0.01359(19) Uani 1 1 d . . .
C37 C 0.92473(16) 0.24571(10) -0.04452(6) 0.0173(2) Uani 1 1 d . . .
H37A H 0.8616 0.2627 -0.0826 0.021 Uiso 1 1 calc R . .
C38 C 1.03006(17) 0.15083(10) -0.04541(7) 0.0203(2) Uani 1 1 d . . .
H38A H 1.0383 0.1029 -0.0842 0.024 Uiso 1 1 calc R . .
C39 C 1.12386(16) 0.12518(10) 0.01005(7) 0.0193(2) Uani 1 1 d . . .
H39A H 1.1971 0.0607 0.0087 0.023 Uiso 1 1 calc R . .
C40 C 1.10972(15) 0.19437(10) 0.06735(6) 0.0169(2) Uani 1 1 d . . .
H40A H 1.1723 0.1766 0.1055 0.020 Uiso 1 1 calc R . .
C41 C 1.00377(14) 0.28981(9) 0.06890(6) 0.01371(19) Uani 1 1 d . . .
C42 C 0.98913(14) 0.36192(9) 0.13101(6) 0.01412(19) Uani 1 1 d . . .
C43 C 0.89037(14) 0.46904(9) 0.12775(6) 0.01281(19) Uani 1 1 d . . .
N1S N 0.56710(19) 0.10393(13) -0.05425(8) 0.0362(3) Uani 1 1 d . . .
C1S C 0.61429(18) 0.08388(13) -0.11064(8) 0.0280(3) Uani 1 1 d . . .
C2S C 0.6735(2) 0.06018(17) -0.18294(8) 0.0371(4) Uani 1 1 d . . .
H2SA H 0.5821 0.0810 -0.2118 0.056 Uiso 1 1 calc R . .
H2SB H 0.7024 -0.0189 -0.1881 0.056 Uiso 1 1 calc R . .
H2SC H 0.7758 0.1025 -0.1977 0.056 Uiso 1 1 calc R . .

loop_
_atom_site_aniso_label
_atom_site_aniso_U_11
_atom_site_aniso_U_22
_atom_site_aniso_U_33
_atom_site_aniso_U_23
_atom_site_aniso_U_13
_atom_site_aniso_U_12
Cu1 0.01788(8) 0.01567(8) 0.00884(7) -0.00057(5) -0.00435(5) 0.00062(5)
S1 0.01689(13) 0.01539(12) 0.01056(12) -0.00133(9) -0.00279(9) -0.00190(9)
O1 0.0250(4) 0.0227(4) 0.0137(4) -0.0015(3) -0.0086(3) 0.0029(3)
O2 0.0229(4) 0.0250(4) 0.0148(4) -0.0002(3) -0.0073(3) 0.0060(3)
O3 0.0372(5) 0.0225(4) 0.0112(4) 0.0010(3) -0.0068(4) -0.0063(4)
O4 0.0194(4) 0.0260(5) 0.0203(4) -0.0084(3) -0.0030(3) 0.0042(3)
O5 0.0186(4) 0.0176(4) 0.0209(4) -0.0024(3) -0.0028(3) -0.0046(3)
N1 0.0134(4) 0.0139(4) 0.0104(4) -0.0002(3) -0.0013(3) -0.0013(3)
N2 0.0138(4) 0.0134(4) 0.0106(4) -0.0001(3) -0.0023(3) -0.0003(3)
N3 0.0152(4) 0.0134(4) 0.0099(4) -0.0002(3) -0.0025(3) 0.0001(3)
N4 0.0152(4) 0.0134(4) 0.0121(4) -0.0009(3) -0.0037(3) 0.0004(3)
C1 0.0146(5) 0.0135(5) 0.0128(5) -0.0003(4) 0.0001(4) -0.0011(4)
C2 0.0185(5) 0.0143(5) 0.0174(5) 0.0014(4) -0.0011(4) 0.0016(4)
C3 0.0161(5) 0.0176(5) 0.0156(5) 0.0037(4) -0.0022(4) 0.0006(4)
C4 0.0131(5) 0.0170(5) 0.0115(4) 0.0022(4) -0.0022(4) -0.0019(4)
C5 0.0157(5) 0.0220(5) 0.0112(5) 0.0026(4) -0.0044(4) -0.0023(4)
C6 0.0171(5) 0.0210(5) 0.0096(4) 0.0002(4) -0.0029(4) -0.0044(4)
C7 0.0147(5) 0.0158(5) 0.0104(4) -0.0009(4) -0.0015(4) -0.0039(4)
C8 0.0208(5) 0.0168(5) 0.0122(5) -0.0035(4) -0.0008(4) -0.0027(4)
C9 0.0213(5) 0.0149(5) 0.0153(5) -0.0024(4) -0.0008(4) -0.0002(4)
C10 0.0161(5) 0.0139(5) 0.0136(5) 0.0000(4) -0.0020(4) -0.0005(4)
C11 0.0123(4) 0.0137(5) 0.0104(4) 0.0000(3) -0.0016(3) -0.0017(4)
C12 0.0132(4) 0.0133(5) 0.0097(4) -0.0001(3) -0.0015(3) -0.0019(4)
C13 0.0226(6) 0.0168(5) 0.0150(5) -0.0033(4) -0.0017(4) 0.0000(4)
C14 0.0231(6) 0.0185(5) 0.0183(5) -0.0006(4) -0.0065(4) 0.0045(4)
C15 0.0174(5) 0.0177(5) 0.0130(5) 0.0011(4) -0.0034(4) -0.0017(4)
C16 0.0175(5) 0.0223(6) 0.0177(5) 0.0005(4) -0.0053(4) -0.0044(4)
C17 0.0180(5) 0.0201(5) 0.0150(5) -0.0015(4) -0.0072(4) 0.0000(4)
C18 0.0168(5) 0.0148(5) 0.0113(4) -0.0016(4) -0.0039(4) 0.0022(4)
C19 0.0217(5) 0.0192(5) 0.0107(5) -0.0003(4) -0.0052(4) 0.0028(4)
C20 0.0235(6) 0.0189(5) 0.0108(5) 0.0016(4) -0.0020(4) 0.0006(4)
C21 0.0186(5) 0.0155(5) 0.0115(5) 0.0003(4) -0.0006(4) 0.0007(4)
C22 0.0198(5) 0.0194(5) 0.0161(5) 0.0019(4) 0.0015(4) -0.0010(4)
C23 0.0170(5) 0.0207(5) 0.0211(6) 0.0015(4) -0.0007(4) -0.0023(4)
C24 0.0154(5) 0.0161(5) 0.0177(5) -0.0006(4) -0.0034(4) 0.0000(4)
C25 0.0148(5) 0.0124(4) 0.0098(4) -0.0008(3) -0.0024(4) 0.0015(4)
C26 0.0149(5) 0.0127(4) 0.0104(4) -0.0012(3) -0.0023(4) 0.0013(4)
C27 0.0238(6) 0.0322(7) 0.0157(5) 0.0074(5) -0.0042(4) -0.0102(5)
C28 0.0206(6) 0.0255(6) 0.0213(6) -0.0001(5) -0.0089(5) -0.0039(5)
C29 0.0148(5) 0.0168(5) 0.0107(4) 0.0006(4) -0.0029(4) -0.0018(4)
C31 0.0146(5) 0.0155(5) 0.0103(4) -0.0002(4) -0.0016(4) -0.0028(4)
C32 0.0169(5) 0.0157(5) 0.0125(5) 0.0010(4) -0.0034(4) -0.0007(4)
C33 0.0159(5) 0.0170(5) 0.0118(5) 0.0012(4) -0.0042(4) -0.0011(4)
C34 0.0131(4) 0.0156(5) 0.0105(4) 0.0007(4) -0.0021(4) -0.0024(4)
C35 0.0139(5) 0.0160(5) 0.0111(4) 0.0000(4) -0.0017(4) -0.0019(4)
C36 0.0132(5) 0.0154(5) 0.0123(5) 0.0002(4) -0.0011(4) -0.0023(4)
C37 0.0187(5) 0.0194(5) 0.0140(5) -0.0021(4) -0.0019(4) -0.0026(4)
C38 0.0232(6) 0.0185(5) 0.0189(5) -0.0046(4) -0.0002(4) -0.0004(4)
C39 0.0195(5) 0.0166(5) 0.0213(6) -0.0018(4) -0.0003(4) 0.0008(4)
C40 0.0159(5) 0.0169(5) 0.0180(5) 0.0008(4) -0.0024(4) -0.0001(4)
C41 0.0130(5) 0.0150(5) 0.0131(5) 0.0001(4) -0.0011(4) -0.0016(4)
C42 0.0130(5) 0.0167(5) 0.0128(5) 0.0005(4) -0.0022(4) -0.0001(4)
C43 0.0127(4) 0.0153(5) 0.0106(4) 0.0007(4) -0.0019(4) -0.0010(4)
N1S 0.0316(7) 0.0414(8) 0.0364(7) 0.0022(6) -0.0064(6) -0.0061(6)
C1S 0.0190(6) 0.0306(7) 0.0355(8) 0.0108(6) -0.0082(5) -0.0043(5)
C2S 0.0243(7) 0.0572(10) 0.0298(7) 0.0142(7) -0.0035(6) -0.0049(7)

loop_
_atom_type_symbol
_atom_type_description
_atom_type_scat_dispersion_real
_atom_type_scat_dispersion_imag
_atom_type_scat_source
C C 0.0033 0.0016 'International Tables Vol C Tables 4.2.6.8 and 6.1.1.4'
H H 0.0000 0.0000 'International Tables Vol C Tables 4.2.6.8 and 6.1.1.4'
N N 0.0061 0.0033 'International Tables Vol C Tables 4.2.6.8 and 6.1.1.4'
O O 0.0106 0.0060 'International Tables Vol C Tables 4.2.6.8 and 6.1.1.4'
S S 0.1246 0.1234 'International Tables Vol C Tables 4.2.6.8 and 6.1.1.4'
Cu Cu 0.3201 1.2651 'International Tables Vol C Tables 4.2.6.8 and 6.1.1.4'

loop_
_geom_angle_atom_site_label_1
_geom_angle_atom_site_label_2
_geom_angle_atom_site_label_3
_geom_angle
_geom_angle_site_symmetry_1
_geom_angle_site_symmetry_3
_geom_angle_publ_flag
N3 Cu1 N1 128.01(4) . . ?
N3 Cu1 N2 127.12(4) . . ?
N1 Cu1 N2 82.92(4) . . ?
N3 Cu1 N4 82.41(4) . . ?
N1 Cu1 N4 123.79(4) . . ?
N2 Cu1 N4 117.78(4) . . ?
O4 S1 O3 113.80(6) . . ?
O4 S1 O5 113.01(6) . . ?
O3 S1 O5 112.78(6) . . ?
O4 S1 C31 106.15(5) . . ?
O3 S1 C31 105.44(6) . . ?
O5 S1 C31 104.66(5) . . ?
C1 N1 C11 118.50(10) . . ?
C1 N1 Cu1 130.60(8) . . ?
C11 N1 Cu1 110.88(7) . . ?
C10 N2 C12 118.58(10) . . ?
C10 N2 Cu1 130.28(8) . . ?
C12 N2 Cu1 110.98(7) . . ?
C15 N3 C25 118.74(10) . . ?
C15 N3 Cu1 128.83(8) . . ?
C25 N3 Cu1 112.42(7) . . ?
C24 N4 C26 118.29(10) . . ?
C24 N4 Cu1 130.80(8) . . ?
C26 N4 Cu1 110.90(7) . . ?
N1 C1 C2 121.45(10) . . ?
N1 C1 C13 117.89(10) . . ?
C2 C1 C13 120.66(10) . . ?
C3 C2 C1 120.16(11) . . ?
C2 C3 C4 119.27(10) . . ?
C11 C4 C3 117.24(10) . . ?
C11 C4 C5 119.61(10) . . ?
C3 C4 C5 123.13(10) . . ?
C6 C5 C4 121.12(10) . . ?
C5 C6 C7 120.41(10) . . ?
C12 C7 C8 117.15(10) . . ?
C12 C7 C6 119.63(10) . . ?
C8 C7 C6 123.21(10) . . ?
C9 C8 C7 119.38(10) . . ?
C8 C9 C10 119.92(11) . . ?
N2 C10 C9 121.82(10) . . ?
N2 C10 C14 117.56(10) . . ?
C9 C10 C14 120.58(10) . . ?
N1 C11 C4 123.29(10) . . ?
N1 C11 C12 117.27(9) . . ?
C4 C11 C12 119.42(10) . . ?
N2 C12 C7 123.12(10) . . ?
N2 C12 C11 117.09(9) . . ?
C7 C12 C11 119.76(10) . . ?
N3 C15 C16 121.19(11) . . ?
N3 C15 C27 116.98(10) . . ?
C16 C15 C27 121.83(11) . . ?
C17 C16 C15 120.54(11) . . ?
C16 C17 C18 119.08(10) . . ?
C25 C18 C17 117.19(10) . . ?
C25 C18 C19 119.71(11) . . ?
C17 C18 C19 123.09(10) . . ?
C20 C19 C18 120.36(10) . . ?
C19 C20 C21 121.13(11) . . ?
C26 C21 C22 117.26(10) . . ?
C26 C21 C20 119.60(11) . . ?
C22 C21 C20 123.14(11) . . ?
C23 C22 C21 119.14(11) . . ?
C22 C23 C24 120.28(11) . . ?
N4 C24 C23 121.62(11) . . ?
N4 C24 C28 117.01(11) . . ?
C23 C24 C28 121.37(11) . . ?
N3 C25 C18 123.25(10) . . ?
N3 C25 C26 117.10(9) . . ?
C18 C25 C26 119.65(10) . . ?
N4 C26 C21 123.35(10) . . ?
N4 C26 C25 117.14(10) . . ?
C21 C26 C25 119.50(10) . . ?
C31 C29 C43 119.86(10) . . ?
C29 C31 C32 120.44(10) . . ?
C29 C31 S1 119.07(8) . . ?
C32 C31 S1 120.47(9) . . ?
C33 C32 C31 119.79(11) . . ?
C32 C33 C34 120.29(10) . . ?
C33 C34 C43 119.69(10) . . ?
C33 C34 C35 119.53(10) . . ?
C43 C34 C35 120.79(10) . . ?
O1 C35 C36 121.06(10) . . ?
O1 C35 C34 120.97(10) . . ?
C36 C35 C34 117.95(9) . . ?
C37 C36 C41 119.69(11) . . ?
C37 C36 C35 119.20(10) . . ?
C41 C36 C35 121.11(10) . . ?
C38 C37 C36 119.96(11) . . ?
C37 C38 C39 120.60(11) . . ?
C40 C39 C38 119.75(11) . . ?
C39 C40 C41 120.13(11) . . ?
C40 C41 C36 119.86(10) . . ?
C40 C41 C42 119.21(10) . . ?
C36 C41 C42 120.93(10) . . ?
O2 C42 C41 121.14(11) . . ?
O2 C42 C43 121.19(10) . . ?
C41 C42 C43 117.67(9) . . ?
C29 C43 C34 119.88(10) . . ?
C29 C43 C42 119.01(10) . . ?
C34 C43 C42 121.10(10) . . ?
N1S C1S C2S 179.01(18) . . ?

loop_
_geom_bond_atom_site_label_1
_geom_bond_atom_site_label_2
_geom_bond_distance
_geom_bond_site_symmetry_2
_geom_bond_publ_flag
Cu1 N3 2.0163(10) . ?
Cu1 N1 2.0301(10) . ?
Cu1 N2 2.0308(10) . ?
Cu1 N4 2.0624(10) . ?
S1 O4 1.4552(10) . ?
S1 O3 1.4561(10) . ?
S1 O5 1.4612(9) . ?
S1 C31 1.7829(12) . ?
O1 C35 1.2258(14) . ?
O2 C42 1.2246(14) . ?
N1 C1 1.3343(14) . ?
N1 C11 1.3671(14) . ?
N2 C10 1.3328(14) . ?
N2 C12 1.3642(14) . ?
N3 C15 1.3365(15) . ?
N3 C25 1.3654(14) . ?
N4 C24 1.3356(15) . ?
N4 C26 1.3664(14) . ?
C1 C2 1.4160(16) . ?
C1 C13 1.5000(16) . ?
C2 C3 1.3727(17) . ?
C3 C4 1.4117(16) . ?
C4 C11 1.4031(15) . ?
C4 C5 1.4343(16) . ?
C5 C6 1.3604(17) . ?
C6 C7 1.4355(16) . ?
C7 C12 1.4063(15) . ?
C7 C8 1.4134(16) . ?
C8 C9 1.3732(17) . ?
C9 C10 1.4108(16) . ?
C10 C14 1.4998(16) . ?
C11 C12 1.4408(15) . ?
C15 C16 1.4122(16) . ?
C15 C27 1.4970(16) . ?
C16 C17 1.3756(17) . ?
C17 C18 1.4123(16) . ?
C18 C25 1.4074(15) . ?
C18 C19 1.4372(16) . ?
C19 C20 1.3618(18) . ?
C20 C21 1.4343(16) . ?
C21 C26 1.4051(15) . ?
C21 C22 1.4109(17) . ?
C22 C23 1.3733(18) . ?
C23 C24 1.4115(17) . ?
C24 C28 1.4989(17) . ?
C25 C26 1.4415(15) . ?
C29 C31 1.3910(16) . ?
C29 C43 1.3968(15) . ?
C31 C32 1.3983(15) . ?
C32 C33 1.3900(16) . ?
C33 C34 1.3972(16) . ?
C34 C43 1.4055(15) . ?
C34 C35 1.4902(15) . ?
C35 C36 1.4858(16) . ?
C36 C37 1.3950(16) . ?
C36 C41 1.4057(15) . ?
C37 C38 1.3878(17) . ?
C38 C39 1.3943(18) . ?
C39 C40 1.3919(17) . ?
C40 C41 1.3955(16) . ?
C41 C42 1.4879(16) . ?
C42 C43 1.4895(16) . ?
N1S C1S 1.140(2) . ?
C1S C2S 1.455(2) . ?

loop_
_geom_torsion_atom_site_label_1
_geom_torsion_atom_site_label_2
_geom_torsion_atom_site_label_3
_geom_torsion_atom_site_label_4
_geom_torsion
_geom_torsion_site_symmetry_1
_geom_torsion_site_symmetry_2
_geom_torsion_site_symmetry_3
_geom_torsion_site_symmetry_4
_geom_torsion_publ_flag
N3 Cu1 N1 C1 -41.26(12) . . . . ?
N2 Cu1 N1 C1 -173.71(10) . . . . ?
N4 Cu1 N1 C1 67.47(11) . . . . ?
N3 Cu1 N1 C11 139.84(7) . . . . ?
N2 Cu1 N1 C11 7.40(7) . . . . ?
N4 Cu1 N1 C11 -111.42(8) . . . . ?
N3 Cu1 N2 C10 43.36(12) . . . . ?
N1 Cu1 N2 C10 176.53(11) . . . . ?
N4 Cu1 N2 C10 -58.85(11) . . . . ?
N3 Cu1 N2 C12 -141.36(7) . . . . ?
N1 Cu1 N2 C12 -8.18(7) . . . . ?
N4 Cu1 N2 C12 116.43(8) . . . . ?
N1 Cu1 N3 C15 -51.88(12) . . . . ?
N2 Cu1 N3 C15 61.41(11) . . . . ?
N4 Cu1 N3 C15 -179.32(10) . . . . ?
N1 Cu1 N3 C25 128.85(7) . . . . ?
N2 Cu1 N3 C25 -117.85(8) . . . . ?
N4 Cu1 N3 C25 1.41(7) . . . . ?
N3 Cu1 N4 C24 178.84(11) . . . . ?
N1 Cu1 N4 C24 47.66(12) . . . . ?
N2 Cu1 N4 C24 -52.99(11) . . . . ?
N3 Cu1 N4 C26 -0.46(7) . . . . ?
N1 Cu1 N4 C26 -131.63(7) . . . . ?
N2 Cu1 N4 C26 127.71(7) . . . . ?
C11 N1 C1 C2 1.09(16) . . . . ?
Cu1 N1 C1 C2 -177.74(8) . . . . ?
C11 N1 C1 C13 -178.55(10) . . . . ?
Cu1 N1 C1 C13 2.62(15) . . . . ?
N1 C1 C2 C3 1.56(17) . . . . ?
C13 C1 C2 C3 -178.82(11) . . . . ?
C1 C2 C3 C4 -2.29(17) . . . . ?
C2 C3 C4 C11 0.46(16) . . . . ?
C2 C3 C4 C5 -178.16(11) . . . . ?
C11 C4 C5 C6 -1.78(17) . . . . ?
C3 C4 C5 C6 176.80(11) . . . . ?
C4 C5 C6 C7 -0.41(17) . . . . ?
C5 C6 C7 C12 1.90(17) . . . . ?
C5 C6 C7 C8 -177.42(11) . . . . ?
C12 C7 C8 C9 -1.25(16) . . . . ?
C6 C7 C8 C9 178.08(11) . . . . ?
C7 C8 C9 C10 0.58(18) . . . . ?
C12 N2 C10 C9 -2.25(16) . . . . ?
Cu1 N2 C10 C9 172.74(8) . . . . ?
C12 N2 C10 C14 175.43(10) . . . . ?
Cu1 N2 C10 C14 -9.58(16) . . . . ?
C8 C9 C10 N2 1.24(18) . . . . ?
C8 C9 C10 C14 -176.37(11) . . . . ?
C1 N1 C11 C4 -3.05(16) . . . . ?
Cu1 N1 C11 C4 176.00(9) . . . . ?
C1 N1 C11 C12 175.48(10) . . . . ?
Cu1 N1 C11 C12 -5.47(12) . . . . ?
C3 C4 C11 N1 2.27(16) . . . . ?
C5 C4 C11 N1 -179.06(10) . . . . ?
C3 C4 C11 C12 -176.23(10) . . . . ?
C5 C4 C11 C12 2.44(16) . . . . ?
C10 N2 C12 C7 1.52(16) . . . . ?
Cu1 N2 C12 C7 -174.38(8) . . . . ?
C10 N2 C12 C11 -176.46(10) . . . . ?
Cu1 N2 C12 C11 7.64(12) . . . . ?
C8 C7 C12 N2 0.23(16) . . . . ?
C6 C7 C12 N2 -179.13(10) . . . . ?
C8 C7 C12 C11 178.15(10) . . . . ?
C6 C7 C12 C11 -1.20(16) . . . . ?
N1 C11 C12 N2 -1.50(15) . . . . ?
C4 C11 C12 N2 177.09(10) . . . . ?
N1 C11 C12 C7 -179.55(10) . . . . ?
C4 C11 C12 C7 -0.96(15) . . . . ?
C25 N3 C15 C16 0.88(17) . . . . ?
Cu1 N3 C15 C16 -178.34(9) . . . . ?
C25 N3 C15 C27 -178.64(11) . . . . ?
Cu1 N3 C15 C27 2.13(16) . . . . ?
N3 C15 C16 C17 -0.35(19) . . . . ?
C27 C15 C16 C17 179.15(12) . . . . ?
C15 C16 C17 C18 -0.54(18) . . . . ?
C16 C17 C18 C25 0.84(17) . . . . ?
C16 C17 C18 C19 -177.89(11) . . . . ?
C25 C18 C19 C20 -1.32(17) . . . . ?
C17 C18 C19 C20 177.37(11) . . . . ?
C18 C19 C20 C21 1.67(18) . . . . ?
C19 C20 C21 C26 -0.10(18) . . . . ?
C19 C20 C21 C22 -179.66(11) . . . . ?
C26 C21 C22 C23 1.94(17) . . . . ?
C20 C21 C22 C23 -178.49(11) . . . . ?
C21 C22 C23 C24 -0.89(18) . . . . ?
C26 N4 C24 C23 2.33(17) . . . . ?
Cu1 N4 C24 C23 -176.92(9) . . . . ?
C26 N4 C24 C28 -177.69(10) . . . . ?
Cu1 N4 C24 C28 3.06(16) . . . . ?
C22 C23 C24 N4 -1.33(19) . . . . ?
C22 C23 C24 C28 178.68(12) . . . . ?
C15 N3 C25 C18 -0.55(16) . . . . ?
Cu1 N3 C25 C18 178.80(8) . . . . ?
C15 N3 C25 C26 178.51(10) . . . . ?
Cu1 N3 C25 C26 -2.14(12) . . . . ?
C17 C18 C25 N3 -0.31(16) . . . . ?
C19 C18 C25 N3 178.46(10) . . . . ?
C17 C18 C25 C26 -179.35(10) . . . . ?
C19 C18 C25 C26 -0.58(16) . . . . ?
C24 N4 C26 C21 -1.18(16) . . . . ?
Cu1 N4 C26 C21 178.21(9) . . . . ?
C24 N4 C26 C25 -179.95(10) . . . . ?
Cu1 N4 C26 C25 -0.56(12) . . . . ?
C22 C21 C26 N4 -0.95(17) . . . . ?
C20 C21 C26 N4 179.46(10) . . . . ?
C22 C21 C26 C25 177.79(10) . . . . ?
C20 C21 C26 C25 -1.80(16) . . . . ?
N3 C25 C26 N4 1.84(15) . . . . ?
C18 C25 C26 N4 -179.06(10) . . . . ?
N3 C25 C26 C21 -176.97(10) . . . . ?
C18 C25 C26 C21 2.12(16) . . . . ?
C43 C29 C31 C32 1.87(17) . . . . ?
C43 C29 C31 S1 -176.15(8) . . . . ?
O4 S1 C31 C29 -157.83(9) . . . . ?
O3 S1 C31 C29 -36.77(11) . . . . ?
O5 S1 C31 C29 82.40(10) . . . . ?
O4 S1 C31 C32 24.16(11) . . . . ?
O3 S1 C31 C32 145.21(10) . . . . ?
O5 S1 C31 C32 -95.61(10) . . . . ?
C29 C31 C32 C33 -1.74(17) . . . . ?
S1 C31 C32 C33 176.25(9) . . . . ?
C31 C32 C33 C34 -0.36(17) . . . . ?
C32 C33 C34 C43 2.31(17) . . . . ?
C32 C33 C34 C35 -177.76(10) . . . . ?
C33 C34 C35 O1 -0.34(17) . . . . ?
C43 C34 C35 O1 179.58(11) . . . . ?
C33 C34 C35 C36 177.85(10) . . . . ?
C43 C34 C35 C36 -2.22(15) . . . . ?
O1 C35 C36 C37 1.46(17) . . . . ?
C34 C35 C36 C37 -176.73(10) . . . . ?
O1 C35 C36 C41 -179.15(11) . . . . ?
C34 C35 C36 C41 2.65(15) . . . . ?
C41 C36 C37 C38 -0.72(17) . . . . ?
C35 C36 C37 C38 178.67(11) . . . . ?
C36 C37 C38 C39 -0.25(19) . . . . ?
C37 C38 C39 C40 1.03(19) . . . . ?
C38 C39 C40 C41 -0.82(18) . . . . ?
C39 C40 C41 C36 -0.15(17) . . . . ?
C39 C40 C41 C42 179.33(11) . . . . ?
C37 C36 C41 C40 0.92(17) . . . . ?
C35 C36 C41 C40 -178.46(10) . . . . ?
C37 C36 C41 C42 -178.55(10) . . . . ?
C35 C36 C41 C42 2.07(16) . . . . ?
C40 C41 C42 O2 -7.00(17) . . . . ?
C36 C41 C42 O2 172.48(11) . . . . ?
C40 C41 C42 C43 173.49(10) . . . . ?
C36 C41 C42 C43 -7.03(15) . . . . ?
C31 C29 C43 C34 0.10(16) . . . . ?
C31 C29 C43 C42 -179.11(10) . . . . ?
C33 C34 C43 C29 -2.17(16) . . . . ?
C35 C34 C43 C29 177.90(10) . . . . ?
C33 C34 C43 C42 177.02(10) . . . . ?
C35 C34 C43 C42 -2.91(16) . . . . ?
O2 C42 C43 C29 7.15(17) . . . . ?
C41 C42 C43 C29 -173.34(10) . . . . ?
O2 C42 C43 C34 -172.04(11) . . . . ?
C41 C42 C43 C34 7.47(15) . . . . ?
